data_7049112
loop_
_publ_author_name
'Dornsiepen, Eike'
'Dehnen, Stefanie'

_publ_section_title
;
 Dinuclear organogermanium chalcogenide complexes as intermediates towards
 functionalized clusters.
;
_journal_issue 11
_journal_name_full 'Dalton transactions (Cambridge, England : 2003)'
_journal_page_first 3671
_journal_page_last 3675
_journal_paper_doi 10.1039/c9dt00310j
_journal_volume 48
_journal_year 2019
_chemical_formula_sum 'C12 H22 Cl2 Ge2 O2 Se2'
_chemical_formula_weight 572.29
_space_group_crystal_system monoclinic
_space_group_IT_number 14
_space_group_name_Hall '-P 2yn'
_space_group_name_H-M_alt 'P 1 21/n 1'
_symmetry_space_group_name_Hall '-P 2yn'
_symmetry_space_group_name_H-M 'P 1 21/n 1'
_atom_sites_solution_hydrogens geom
_audit_creation_method SHELXL-2017/1
_audit_update_record
;
2019-01-18 deposited with the CCDC.    2019-02-18 downloaded from the CCDC.
;
_cell_angle_alpha 90
_cell_angle_beta 104.226(5)
_cell_angle_gamma 90
_cell_formula_units_Z 2
_cell_length_a 8.1795(5)
_cell_length_b 11.2847(6)
_cell_length_c 10.6812(6)
_cell_measurement_reflns_used 7351
_cell_measurement_temperature 100(2)
_cell_measurement_theta_max 27.20
_cell_measurement_theta_min 2.67
_cell_volume 955.68(10)
_computing_structure_refinement 'SHELXL-2017/1 (Sheldrick, 2017)'
_diffrn_ambient_temperature 100(2)
_diffrn_measured_fraction_theta_full 0.995
_diffrn_measured_fraction_theta_max 0.993
_diffrn_measurement_device_type 'STOE IPDS 2T'
_diffrn_radiation_type MoK\a
_diffrn_radiation_wavelength 0.71073
_diffrn_reflns_av_R_equivalents 0.0532
_diffrn_reflns_av_unetI/netI 0.0357
_diffrn_reflns_Laue_measured_fraction_full 0.995
_diffrn_reflns_Laue_measured_fraction_max 0.993
_diffrn_reflns_limit_h_max 10
_diffrn_reflns_limit_h_min -10
_diffrn_reflns_limit_k_max 13
_diffrn_reflns_limit_k_min -14
_diffrn_reflns_limit_l_max 13
_diffrn_reflns_limit_l_min -13
_diffrn_reflns_number 7041
_diffrn_reflns_point_group_measured_fraction_full 0.995
_diffrn_reflns_point_group_measured_fraction_max 0.993
_diffrn_reflns_theta_full 25.242
_diffrn_reflns_theta_max 26.731
_diffrn_reflns_theta_min 2.670
_exptl_absorpt_coefficient_mu 7.231
_exptl_absorpt_correction_T_max 0.3910
_exptl_absorpt_correction_T_min 0.2254
_exptl_absorpt_correction_type integration
_exptl_absorpt_process_details X-Shape
_exptl_crystal_colour colorless
_exptl_crystal_density_diffrn 1.989
_exptl_crystal_description block
_exptl_crystal_F_000 552
_exptl_crystal_size_max 0.22
_exptl_crystal_size_mid 0.17
_exptl_crystal_size_min 0.11
_refine_diff_density_max 0.500
_refine_diff_density_min -0.637
_refine_diff_density_rms 0.089
_refine_ls_extinction_method none
_refine_ls_goodness_of_fit_ref 1.070
_refine_ls_hydrogen_treatment constr
_refine_ls_matrix_type full
_refine_ls_number_parameters 94
_refine_ls_number_reflns 2019
_refine_ls_number_restraints 0
_refine_ls_restrained_S_all 1.070
_refine_ls_R_factor_all 0.0281
_refine_ls_R_factor_gt 0.0236
_refine_ls_shift/su_max 0.001
_refine_ls_shift/su_mean 0.000
_refine_ls_structure_factor_coef Fsqd
_refine_ls_weighting_details 'w=1/[\s^2^(Fo^2^)+(0.0318P)^2^] where P=(Fo^2^+2Fc^2^)/3'
_refine_ls_weighting_scheme calc
_refine_ls_wR_factor_gt 0.0544
_refine_ls_wR_factor_ref 0.0557
_reflns_Friedel_coverage 0.000
_reflns_number_gt 1838
_reflns_number_total 2019
_reflns_threshold_expression 'I > 2\s(I)'
_cod_data_source_file c9dt00310j2.cif
_cod_data_source_block ed043x
_cod_depositor_comments 'Adding full bibliography for 7049110--7049112.cif.'
_cod_original_cell_volume 955.67(10)
_cod_database_code 7049112
_shelx_shelxl_version_number 2017/1
_shelx_space_group_comment
;
The symmetry employed for this shelxl refinement is uniquely defined
by the following loop, which should always be used as a source of
symmetry information in preference to the above space-group names.
They are only intended as comments.
;

loop_
_space_group_symop_operation_xyz
'x, y, z'
'-x+1/2, y+1/2, -z+1/2'
'-x, -y, -z'
'x-1/2, -y-1/2, z-1/2'

loop_
_atom_site_label
_atom_site_type_symbol
_atom_site_fract_x
_atom_site_fract_y
_atom_site_fract_z
_atom_site_U_iso_or_equiv
_atom_site_adp_type
_atom_site_occupancy
_atom_site_site_symmetry_order
_atom_site_calc_flag
_atom_site_refinement_flags_posn
_atom_site_refinement_flags_adp
C1 C 0.4089(3) 0.3078(2) 0.6992(2) 0.0216(5) Uani 1 1 d . .
C2 C 0.2888(3) 0.2464(2) 0.5855(3) 0.0249(5) Uani 1 1 d . .
H00A H 0.188153 0.292916 0.557604 0.037 Uiso 1 1 calc R U
H00B H 0.260073 0.169397 0.611899 0.037 Uiso 1 1 calc R U
H00C H 0.342666 0.238208 0.515651 0.037 Uiso 1 1 calc R U
C3 C 0.5723(3) 0.2379(2) 0.7447(3) 0.0266(5) Uani 1 1 d . .
H00D H 0.618958 0.221601 0.672385 0.040 Uiso 1 1 calc R U
H00E H 0.549396 0.164648 0.782803 0.040 Uiso 1 1 calc R U
H00F H 0.651450 0.283513 0.807655 0.040 Uiso 1 1 calc R U
C4 C 0.3255(3) 0.3252(2) 0.8109(3) 0.0243(5) Uani 1 1 d . .
H00G H 0.282774 0.249370 0.831570 0.029 Uiso 1 1 calc R U
H00H H 0.410619 0.351032 0.886230 0.029 Uiso 1 1 calc R U
C5 C 0.1829(3) 0.4136(2) 0.7848(3) 0.0230(5) Uani 1 1 d . .
C6 C 0.0535(3) 0.4016(3) 0.8621(3) 0.0330(6) Uani 1 1 d . .
H00I H -0.026224 0.465376 0.840888 0.050 Uiso 1 1 calc R U
H00J H 0.108202 0.404531 0.952511 0.050 Uiso 1 1 calc R U
H00K H -0.004262 0.327339 0.842347 0.050 Uiso 1 1 calc R U
O1 O 0.1769(2) 0.49138(15) 0.70567(18) 0.0265(4) Uani 1 1 d . .
Ge1 Ge 0.46996(3) 0.46202(2) 0.63390(3) 0.02022(9) Uani 1 1 d . .
Se1 Se 0.29714(3) 0.56423(2) 0.46106(2) 0.02384(9) Uani 1 1 d . .
Cl1 Cl 0.56586(8) 0.57554(6) 0.80289(7) 0.02893(15) Uani 1 1 d . .

loop_
_atom_site_aniso_label
_atom_site_aniso_U_11
_atom_site_aniso_U_22
_atom_site_aniso_U_33
_atom_site_aniso_U_23
_atom_site_aniso_U_13
_atom_site_aniso_U_12
C1 0.0254(11) 0.0184(10) 0.0214(12) 0.0024(9) 0.0066(10) -0.0003(9)
C2 0.0272(11) 0.0224(12) 0.0258(13) -0.0012(10) 0.0078(11) -0.0024(9)
C3 0.0279(12) 0.0256(12) 0.0256(13) 0.0062(10) 0.0054(11) 0.0042(10)
C4 0.0281(11) 0.0237(12) 0.0229(13) 0.0031(10) 0.0095(11) -0.0001(9)
C5 0.0269(11) 0.0218(11) 0.0224(12) -0.0046(10) 0.0100(11) -0.0038(9)
C6 0.0362(13) 0.0320(14) 0.0367(16) 0.0022(12) 0.0203(13) 0.0008(11)
O1 0.0317(8) 0.0228(8) 0.0274(10) 0.0016(8) 0.0117(8) 0.0016(7)
Ge1 0.02288(13) 0.01877(14) 0.02009(15) 0.00133(9) 0.00734(11) -0.00015(9)
Se1 0.02390(13) 0.02537(14) 0.02401(15) 0.00540(10) 0.00924(11) 0.00380(9)
Cl1 0.0309(3) 0.0287(3) 0.0282(3) -0.0070(2) 0.0092(3) -0.0066(2)

loop_
_atom_type_symbol
_atom_type_description
_atom_type_scat_dispersion_real
_atom_type_scat_dispersion_imag
_atom_type_scat_source
C C 0.0033 0.0016 'International Tables Vol C Tables 4.2.6.8 and 6.1.1.4'
H H 0.0000 0.0000 'International Tables Vol C Tables 4.2.6.8 and 6.1.1.4'
O O 0.0106 0.0060 'International Tables Vol C Tables 4.2.6.8 and 6.1.1.4'
Ge Ge 0.1547 1.8001 'International Tables Vol C Tables 4.2.6.8 and 6.1.1.4'
Se Se -0.0929 2.2259 'International Tables Vol C Tables 4.2.6.8 and 6.1.1.4'
Cl Cl 0.1484 0.1585 'International Tables Vol C Tables 4.2.6.8 and 6.1.1.4'

loop_
_geom_angle_atom_site_label_1
_geom_angle_atom_site_label_2
_geom_angle_atom_site_label_3
_geom_angle
_geom_angle_site_symmetry_3
C4 C1 C3 110.0(2) .
C4 C1 C2 110.9(2) .
C3 C1 C2 111.1(2) .
C4 C1 Ge1 111.23(16) .
C3 C1 Ge1 106.79(16) .
C2 C1 Ge1 106.67(16) .
C1 C2 H00A 109.5 .
C1 C2 H00B 109.5 .
H00A C2 H00B 109.5 .
C1 C2 H00C 109.5 .
H00A C2 H00C 109.5 .
H00B C2 H00C 109.5 .
C1 C3 H00D 109.5 .
C1 C3 H00E 109.5 .
H00D C3 H00E 109.5 .
C1 C3 H00F 109.5 .
H00D C3 H00F 109.5 .
H00E C3 H00F 109.5 .
C5 C4 C1 114.5(2) .
C5 C4 H00G 108.6 .
C1 C4 H00G 108.6 .
C5 C4 H00H 108.6 .
C1 C4 H00H 108.6 .
H00G C4 H00H 107.6 .
O1 C5 C6 122.4(2) .
O1 C5 C4 120.4(2) .
C6 C5 C4 117.2(2) .
C5 C6 H00I 109.5 .
C5 C6 H00J 109.5 .
H00I C6 H00J 109.5 .
C5 C6 H00K 109.5 .
H00I C6 H00K 109.5 .
H00J C6 H00K 109.5 .
C1 Ge1 Cl1 107.02(8) .
C1 Ge1 Se1 123.73(7) .
Cl1 Ge1 Se1 112.73(2) .
C1 Ge1 Se1 109.70(7) 3_666
Cl1 Ge1 Se1 105.11(2) 3_666
Se1 Ge1 Se1 96.696(13) 3_666
Ge1 Se1 Ge1 83.304(13) 3_666

loop_
_geom_bond_atom_site_label_1
_geom_bond_atom_site_label_2
_geom_bond_distance
_geom_bond_site_symmetry_2
C1 C4 1.525(3) .
C1 C3 1.525(3) .
C1 C2 1.528(4) .
C1 Ge1 1.984(2) .
C2 H00A 0.9600 .
C2 H00B 0.9600 .
C2 H00C 0.9600 .
C3 H00D 0.9600 .
C3 H00E 0.9600 .
C3 H00F 0.9600 .
C4 C5 1.508(3) .
C4 H00G 0.9700 .
C4 H00H 0.9700 .
C5 O1 1.212(3) .
C5 C6 1.500(3) .
C6 H00I 0.9600 .
C6 H00J 0.9600 .
C6 H00K 0.9600 .
Ge1 Cl1 2.1951(7) .
Ge1 Se1 2.3354(4) .
Ge1 Se1 2.3866(3) 3_666
